data_4328980
loop_
_publ_author_name
'Takahiro Yamada'
'Volker L. Deringer'
'Richard Dronskowski'
'Hisanori Yamane'

_publ_contact_author_address
;     Institute of Multidisciplinary Research for Advanced Materials
       Tohoku University
       2-1-1 Katahira  Aoba-ku
       Sendai  980-8577
       Japan
;
_publ_contact_author_email yamataka@tagen.tohoku.ac.jp
_publ_contact_author_fax +81-22-217-5813
_publ_contact_author_name 'Takahiro Yamada'
_publ_contact_author_phone +81-22-217-5813
_publ_section_title
;
 Synthesis, Crystal Structure, Chemical Bonding, and Physical Properties
 of the Ternary Na/Mg Stannide Na2MgSn
;
_journal_name_full 'Inorganic Chemistry'
_journal_page_first 4810
_journal_page_last 4816
_journal_paper_doi 10.1021/ic300184d
_journal_volume 51
_journal_year 2012
_chemical_formula_iupac 'Na2 Mg Sn'
_chemical_formula_moiety 'Sn, Mg, 2(Na)'
_chemical_formula_structural 'Na2 Mg Sn'
_chemical_formula_sum 'Mg Na2 Sn'
_chemical_formula_weight 188.98
_chemical_name_systematic
; 
disodium magnesium stannide
;
_space_group_IT_number 194
_symmetry_cell_setting hexagonal
_symmetry_space_group_name_Hall '-P 6c 2c'
_symmetry_space_group_name_H-M 'P 63/m m c'
_atom_sites_solution_primary direct
_atom_sites_solution_secondary difmap
_audit_creation_date 12-01-23
_audit_creation_method SHELXL-97
_cell_angle_alpha 90.00
_cell_angle_beta 90.00
_cell_angle_gamma 120.00
_cell_formula_units_Z 2
_cell_length_a 5.0486(11)
_cell_length_b 5.0486(11)
_cell_length_c 10.095(2)
_cell_measurement_reflns_used 1796
_cell_measurement_temperature 293(2)
_cell_measurement_theta_max 27.26
_cell_measurement_theta_min 4.035
_cell_volume 222.83(8)
_computing_cell_refinement 'PROCESS-AUTO (Rigaku/MSC, 2005)'
_computing_data_collection 'PROCESS-AUTO (Rigaku/MSC, 2005)'
_computing_data_reduction 'PROCESS-AUTO (Rigaku/MSC, 2005)'
_computing_molecular_graphics 'CrystalMaker (Palmer, 2007)'
_computing_publication_material 'SHELXL97 (Sheldrick, 2008)'
_computing_structure_refinement 'SHELXL97 (Sheldrick, 2008)'
_computing_structure_solution 'SIR2004 (Burla <i>et al.</i>, 2005)'
_diffrn_ambient_temperature 293(2)
_diffrn_detector_area_resol_mean 10.0
_diffrn_measured_fraction_theta_full 1.00
_diffrn_measured_fraction_theta_max 1.00
_diffrn_measurement_device_type 'Rigaku R-AXIS RAPID II'
_diffrn_measurement_method \w
_diffrn_radiation_monochromator graphite
_diffrn_radiation_source 'fine-focus sealed tube'
_diffrn_radiation_type MoK\a
_diffrn_radiation_wavelength 0.71075
_diffrn_reflns_av_R_equivalents 0.0797
_diffrn_reflns_av_sigmaI/netI 0.0360
_diffrn_reflns_limit_h_max 5
_diffrn_reflns_limit_h_min -6
_diffrn_reflns_limit_k_max 6
_diffrn_reflns_limit_k_min -6
_diffrn_reflns_limit_l_max 13
_diffrn_reflns_limit_l_min -12
_diffrn_reflns_number 2026
_diffrn_reflns_theta_full 27.26
_diffrn_reflns_theta_max 27.26
_diffrn_reflns_theta_min 4.035
_exptl_absorpt_coefficient_mu 5.840
_exptl_absorpt_correction_T_max 0.785831
_exptl_absorpt_correction_T_min 0.544959
_exptl_absorpt_correction_type numerical
_exptl_absorpt_process_details
;
(NUMABS; Higashi, 1999)
;
_exptl_crystal_colour silver-gray
_exptl_crystal_density_diffrn 2.816
_exptl_crystal_description block
_exptl_crystal_F_000 168
_exptl_crystal_size_max 0.168
_exptl_crystal_size_mid 0.144
_exptl_crystal_size_min 0.043
_refine_diff_density_max 0.895
_refine_diff_density_min -0.436
_refine_ls_goodness_of_fit_ref 1.161
_refine_ls_matrix_type full
_refine_ls_number_parameters 8
_refine_ls_number_reflns 125
_refine_ls_number_restraints 0
_refine_ls_restrained_S_all 1.161
_refine_ls_R_factor_all 0.0310
_refine_ls_R_factor_gt 0.0296
_refine_ls_shift/su_max 0.000
_refine_ls_shift/su_mean 0.000
_refine_ls_structure_factor_coef Fsqd
_refine_ls_weighting_details 'calc w=1/[\s^2^(Fo^2^)+(0.0332P)^2^+0.2530P] where P=(Fo^2^+2Fc^2^)/3'
_refine_ls_weighting_scheme calc
_refine_ls_wR_factor_gt 0.0645
_refine_ls_wR_factor_ref 0.0655
_reflns_number_gt 115
_reflns_number_total 125
_reflns_threshold_expression >2sigma(I)
_cod_data_source_file ic300184d_si_002.cif
_cod_data_source_block shelxl
_cod_original_cell_volume 222.84(8)
_cod_database_code 4328980

loop_
_symmetry_equiv_pos_as_xyz
'x, y, z'
'-x, -y, z+1/2'
'-y, -x, -z+1/2'
'y, x, -z'
'x-y, -y, -z'
'-x+y, y, -z+1/2'
'x, x-y, -z+1/2'
'-x, -x+y, -z'
'-y, x-y, z'
'y, -x+y, z+1/2'
'x-y, x, z+1/2'
'-x+y, -x, z'
'-x, -y, -z'
'x, y, -z-1/2'
'y, x, z-1/2'
'-y, -x, z'
'-x+y, y, z'
'x-y, -y, z-1/2'
'-x, -x+y, z-1/2'
'x, x-y, z'
'y, -x+y, -z'
'-y, x-y, -z-1/2'
'-x+y, -x, -z-1/2'
'x-y, x, -z'

loop_
_atom_site_label
_atom_site_type_symbol
_atom_site_fract_x
_atom_site_fract_y
_atom_site_fract_z
_atom_site_U_iso_or_equiv
_atom_site_adp_type
_atom_site_occupancy
_atom_site_symmetry_multiplicity
_atom_site_calc_flag
_atom_site_refinement_flags
Na Na 0.3333 0.6667 0.5797(4) 0.0360(10) Uani 1 6 d S
Mg Mg 0.0000 0.0000 0.2500 0.0224(7) Uani 1 12 d S
Sn Sn 0.3333 0.6667 0.2500 0.0221(4) Uani 1 12 d S

loop_
_atom_site_aniso_label
_atom_site_aniso_U_11
_atom_site_aniso_U_22
_atom_site_aniso_U_33
_atom_site_aniso_U_23
_atom_site_aniso_U_13
_atom_site_aniso_U_12
Na 0.0363(15) 0.0363(15) 0.035(2) 0.000 0.000 0.0182(7)
Mg 0.0172(10) 0.0172(10) 0.0328(18) 0.000 0.000 0.0086(5)
Sn 0.0185(4) 0.0185(4) 0.0293(5) 0.000 0.000 0.00927(19)

loop_
_atom_type_symbol
_atom_type_description
_atom_type_scat_dispersion_real
_atom_type_scat_dispersion_imag
_atom_type_scat_source
Na Na 0.0362 0.0249 'International Tables Vol C Tables 4.2.6.8 and 6.1.1.4'
Mg Mg 0.0486 0.0363 'International Tables Vol C Tables 4.2.6.8 and 6.1.1.4'
Sn Sn -0.6537 1.4246 'International Tables Vol C Tables 4.2.6.8 and 6.1.1.4'

loop_
_exptl_crystal_face_index_h
_exptl_crystal_face_index_k
_exptl_crystal_face_index_l
_exptl_crystal_face_perp_dist
-1.37 0.81 9.70 0.0454
0.19 -0.08 10.08 0.0278
0.01 -0.00 10.09 0.0273
-0.01 0.00 -10.09 0.0152
-0.51 -3.44 -5.27 0.0577
-4.45 1.28 -4.22 0.0681
-3.09 4.84 2.35 0.0856
3.88 -4.69 -1.08 0.0520
-1.27 -3.58 -0.72 0.0716
-4.43 0.43 -2.52 0.0704
-3.68 4.68 -2.11 0.0766
1.50 3.40 0.85 0.0535
4.36 -0.28 2.49 0.0357
3.13 -4.90 1.80 0.0616

loop_
_geom_angle_atom_site_label_1
_geom_angle_atom_site_label_2
_geom_angle_atom_site_label_3
_geom_angle
_geom_angle_site_symmetry_1
_geom_angle_site_symmetry_3
Sn Na Na 61.11(12) . 13_566
Sn Na Na 61.11(12) . 13_676
Na Na Na 98.62(15) 13_566 13_676
Sn Na Na 61.11(12) . 13_666
Na Na Na 98.62(15) 13_566 13_666
Na Na Na 98.62(15) 13_676 13_666
Sn Na Sn 120.54(6) . 13_676
Na Na Sn 128.50(2) 13_566 13_676
Na Na Sn 59.43(6) 13_676 13_676
Na Na Sn 128.50(2) 13_666 13_676
Sn Na Sn 120.54(6) . 13_566
Na Na Sn 59.43(6) 13_566 13_566
Na Na Sn 128.50(2) 13_676 13_566
Na Na Sn 128.50(2) 13_666 13_566
Sn Na Sn 96.47(8) 13_676 13_566
Sn Na Mg 120.54(6) . 13_666
Na Na Mg 178.36(18) 13_566 13_666
Na Na Mg 82.44(4) 13_676 13_666
Na Na Mg 82.44(4) 13_666 13_666
Sn Na Mg 51.02(3) 13_676 13_666
Sn Na Mg 118.93(12) 13_566 13_666
Sn Na Mg 120.54(6) . 13_566
Na Na Mg 82.44(4) 13_566 13_566
Na Na Mg 82.44(4) 13_676 13_566
Na Na Mg 178.36(18) 13_666 13_566
Sn Na Mg 51.02(3) 13_676 13_566
Sn Na Mg 51.02(3) 13_566 13_566
Mg Na Mg 96.47(8) 13_666 13_566
Sn Na Mg 120.54(6) . 13_556
Na Na Mg 82.44(4) 13_566 13_556
Na Na Mg 178.36(18) 13_676 13_556
Na Na Mg 82.44(4) 13_666 13_556
Sn Na Mg 118.93(12) 13_676 13_556
Sn Na Mg 51.02(3) 13_566 13_556
Mg Na Mg 96.47(8) 13_666 13_556
Mg Na Mg 96.47(8) 13_566 13_556
Sn Na Sn 120.54(6) . 13_666
Na Na Sn 128.50(2) 13_566 13_666
Na Na Sn 128.50(2) 13_676 13_666
Na Na Sn 59.43(6) 13_666 13_666
Sn Na Sn 96.47(8) 13_676 13_666
Sn Na Sn 96.47(8) 13_566 13_666
Mg Na Sn 51.02(3) 13_666 13_666
Mg Na Sn 118.93(12) 13_566 13_666
Mg Na Sn 51.02(3) 13_556 13_666
Sn Na Na 180.000(1) . 14_557
Na Na Na 118.89(12) 13_566 14_557
Na Na Na 118.89(12) 13_676 14_557
Na Na Na 118.89(12) 13_666 14_557
Sn Na Na 59.46(6) 13_676 14_557
Sn Na Na 59.46(6) 13_566 14_557
Mg Na Na 59.46(6) 13_666 14_557
Mg Na Na 59.46(6) 13_566 14_557
Mg Na Na 59.46(6) 13_556 14_557
Sn Na Na 59.46(6) 13_666 14_557
Sn Mg Sn 120.0 1_545 .
Sn Mg Sn 120.0 1_545 1_445
Sn Mg Sn 120.0 . 1_445
Sn Mg Na 149.46(6) 1_545 13_566
Sn Mg Na 64.491(16) . 13_566
Sn Mg Na 64.491(16) 1_445 13_566
Sn Mg Na 64.491(16) 1_545 13_666
Sn Mg Na 64.491(16) . 13_666
Sn Mg Na 149.46(6) 1_445 13_666
Na Mg Na 96.47(8) 13_566 13_666
Sn Mg Na 64.491(16) 1_545 2_554
Sn Mg Na 149.46(6) . 2_554
Sn Mg Na 64.491(16) 1_445 2_554
Na Mg Na 128.98(3) 13_566 2_554
Na Mg Na 128.98(3) 13_666 2_554
Sn Mg Na 149.46(6) 1_545 2_564
Sn Mg Na 64.491(16) . 2_564
Sn Mg Na 64.491(16) 1_445 2_564
Na Mg Na 61.07(12) 13_566 2_564
Na Mg Na 128.98(3) 13_666 2_564
Na Mg Na 96.47(8) 2_554 2_564
Sn Mg Na 64.491(16) 1_545 13_556
Sn Mg Na 149.46(6) . 13_556
Sn Mg Na 64.491(16) 1_445 13_556
Na Mg Na 96.47(8) 13_566 13_556
Na Mg Na 96.47(8) 13_666 13_556
Na Mg Na 61.07(12) 2_554 13_556
Na Mg Na 128.98(3) 2_564 13_556
Sn Mg Na 64.491(16) 1_545 2_664
Sn Mg Na 64.491(16) . 2_664
Sn Mg Na 149.46(6) 1_445 2_664
Na Mg Na 128.98(3) 13_566 2_664
Na Mg Na 61.07(12) 13_666 2_664
Na Mg Na 96.47(8) 2_554 2_664
Na Mg Na 96.47(8) 2_564 2_664
Na Mg Na 128.98(3) 13_556 2_664
Mg Sn Mg 120.0 1_565 1_665
Mg Sn Mg 120.0 1_565 .
Mg Sn Mg 120.0 1_665 .
Mg Sn Na 90.0 1_565 .
Mg Sn Na 90.0 1_665 .
Mg Sn Na 90.0 . .
Mg Sn Na 90.0 1_565 14_556
Mg Sn Na 90.0 1_665 14_556
Mg Sn Na 90.0 . 14_556
Na Sn Na 180.0 . 14_556
Mg Sn Na 64.491(16) 1_565 13_676
Mg Sn Na 64.491(17) 1_665 13_676
Mg Sn Na 149.46(6) . 13_676
Na Sn Na 59.46(6) . 13_676
Na Sn Na 120.54(6) 14_556 13_676
Mg Sn Na 64.491(16) 1_565 2_564
Mg Sn Na 149.46(6) 1_665 2_564
Mg Sn Na 64.491(17) . 2_564
Na Sn Na 120.54(6) . 2_564
Na Sn Na 59.46(6) 14_556 2_564
Na Sn Na 128.98(3) 13_676 2_564
Mg Sn Na 64.491(16) 1_565 13_566
Mg Sn Na 149.46(6) 1_665 13_566
Mg Sn Na 64.491(16) . 13_566
Na Sn Na 59.46(6) . 13_566
Na Sn Na 120.54(6) 14_556 13_566
Na Sn Na 96.47(8) 13_676 13_566
Na Sn Na 61.07(12) 2_564 13_566
Mg Sn Na 64.491(16) 1_565 2_674
Mg Sn Na 64.491(17) 1_665 2_674
Mg Sn Na 149.46(6) . 2_674
Na Sn Na 120.54(6) . 2_674
Na Sn Na 59.46(6) 14_556 2_674
Na Sn Na 61.07(12) 13_676 2_674
Na Sn Na 96.47(8) 2_564 2_674
Na Sn Na 128.98(3) 13_566 2_674
Mg Sn Na 149.46(6) 1_565 2_664
Mg Sn Na 64.491(16) 1_665 2_664
Mg Sn Na 64.491(16) . 2_664
Na Sn Na 120.54(6) . 2_664
Na Sn Na 59.46(6) 14_556 2_664
Na Sn Na 128.98(3) 13_676 2_664
Na Sn Na 96.47(8) 2_564 2_664
Na Sn Na 128.98(3) 13_566 2_664
Na Sn Na 96.47(8) 2_674 2_664
Mg Sn Na 149.46(6) 1_565 13_666
Mg Sn Na 64.491(16) 1_665 13_666
Mg Sn Na 64.491(16) . 13_666
Na Sn Na 59.46(6) . 13_666
Na Sn Na 120.54(6) 14_556 13_666
Na Sn Na 96.47(8) 13_676 13_666
Na Sn Na 128.98(3) 2_564 13_666
Na Sn Na 96.47(8) 13_566 13_666
Na Sn Na 128.98(3) 2_674 13_666
Na Sn Na 61.07(12) 2_664 13_666

loop_
_geom_bond_atom_site_label_1
_geom_bond_atom_site_label_2
_geom_bond_distance
_geom_bond_site_symmetry_2
Na Sn 3.328(4) .
Na Na 3.329(4) 13_566
Na Na 3.329(4) 13_676
Na Na 3.329(4) 13_666
Na Sn 3.384(2) 13_676
Na Sn 3.384(2) 13_566
Na Mg 3.384(2) 13_666
Na Mg 3.384(2) 13_566
Na Mg 3.384(2) 13_556
Na Sn 3.384(2) 13_666
Na Na 3.439(8) 14_557
Mg Sn 2.9148(6) 1_545
Mg Sn 2.9148(6) .
Mg Sn 2.9148(6) 1_445
Mg Na 3.384(2) 13_566
Mg Na 3.384(2) 13_666
Mg Na 3.384(2) 2_554
Mg Na 3.384(2) 2_564
Mg Na 3.384(2) 13_556
Mg Na 3.384(2) 2_664
Sn Mg 2.9148(6) 1_565
Sn Mg 2.9148(6) 1_665
Sn Na 3.328(4) 14_556
Sn Na 3.384(2) 13_676
Sn Na 3.384(2) 2_564
Sn Na 3.384(2) 13_566
Sn Na 3.384(2) 2_674
Sn Na 3.384(2) 2_664
Sn Na 3.384(2) 13_666
